data_2235743
loop_
_publ_author_name
'Ravichandran, K.'
'Sethuvasan, S.'
'Thirunavukarasu, K.'
'Ponnuswamy, S.'
'Ponnuswamy, M. N.'

_publ_section_title
;
 3-Isopropyl-2,6-bis(4-methoxyphenyl)piperidin-4-one
;
_journal_coeditor_code BT5928
_journal_issue 8
_journal_name_full 'Acta Crystallographica Section E'
_journal_page_first o2453
_journal_paper_doi 10.1107/S1600536812030966
_journal_volume 68
_journal_year 2012
_chemical_formula_iupac 'C22 H27 N O3'
_chemical_formula_moiety 'C22 H27 N O3'
_chemical_formula_sum 'C22 H27 N O3'
_chemical_formula_weight 353.45
_chemical_name_systematic
;
3-Isopropyl-2,6-bis(4-methoxyphenyl)piperidin-4-one
;
_space_group_IT_number 19
_symmetry_cell_setting orthorhombic
_symmetry_space_group_name_Hall 'P 2ac 2ab'
_symmetry_space_group_name_H-M 'P 21 21 21'
_atom_sites_solution_hydrogens geom
_atom_sites_solution_primary direct
_atom_sites_solution_secondary difmap
_audit_creation_method SHELXL-97
_cell_angle_alpha 90.00
_cell_angle_beta 90.00
_cell_angle_gamma 90.00
_cell_formula_units_Z 4
_cell_length_a 7.5547(3)
_cell_length_b 11.8792(6)
_cell_length_c 22.1103(10)
_cell_measurement_reflns_used 2938
_cell_measurement_temperature 293(2)
_cell_measurement_theta_max 28.30
_cell_measurement_theta_min 1.84
_cell_volume 1984.26(16)
_computing_cell_refinement 'SAINT (Bruker, 2008)'
_computing_data_collection 'APEX2 (Bruker, 2008)'
_computing_data_reduction 'SAINT (Bruker, 2008)'
_computing_molecular_graphics 'ORTEP-3 (Farrugia, 1997)'
_computing_publication_material 'SHELXL97 (Sheldrick, 2008) and PLATON (Spek, 2009)'
_computing_structure_refinement 'SHELXL97 (Sheldrick, 2008)'
_computing_structure_solution 'SHELXS97 (Sheldrick, 2008)'
_diffrn_ambient_temperature 293(2)
_diffrn_measured_fraction_theta_full 0.995
_diffrn_measured_fraction_theta_max 0.995
_diffrn_measurement_device_type 'Bruker SMART APEX CCD detector'
_diffrn_measurement_method '\w scans'
_diffrn_radiation_monochromator graphite
_diffrn_radiation_source 'fine-focus sealed tube'
_diffrn_radiation_type MoK\a
_diffrn_radiation_wavelength 0.71073
_diffrn_reflns_av_R_equivalents 0.0381
_diffrn_reflns_av_sigmaI/netI 0.0372
_diffrn_reflns_limit_h_max 9
_diffrn_reflns_limit_h_min -10
_diffrn_reflns_limit_k_max 8
_diffrn_reflns_limit_k_min -15
_diffrn_reflns_limit_l_max 29
_diffrn_reflns_limit_l_min -27
_diffrn_reflns_number 10956
_diffrn_reflns_theta_full 28.30
_diffrn_reflns_theta_max 28.30
_diffrn_reflns_theta_min 1.84
_exptl_absorpt_coefficient_mu 0.078
_exptl_absorpt_correction_T_max 0.986
_exptl_absorpt_correction_T_min 0.983
_exptl_absorpt_correction_type multi-scan
_exptl_absorpt_process_details '(SADABS; Bruker, 2008)'
_exptl_crystal_colour 'White crystalline'
_exptl_crystal_density_diffrn 1.183
_exptl_crystal_density_method 'not measured'
_exptl_crystal_description Black
_exptl_crystal_F_000 760
_exptl_crystal_size_max 0.22
_exptl_crystal_size_mid 0.20
_exptl_crystal_size_min 0.18
_refine_diff_density_max 0.174
_refine_diff_density_min -0.131
_refine_ls_extinction_method none
_refine_ls_goodness_of_fit_ref 1.033
_refine_ls_hydrogen_treatment mixed
_refine_ls_matrix_type full
_refine_ls_number_parameters 241
_refine_ls_number_reflns 2801
_refine_ls_number_restraints 0
_refine_ls_restrained_S_all 1.033
_refine_ls_R_factor_all 0.0791
_refine_ls_R_factor_gt 0.0436
_refine_ls_shift/su_max 0.015
_refine_ls_shift/su_mean 0.002
_refine_ls_structure_factor_coef Fsqd
_refine_ls_weighting_details 'calc w=1/[\s^2^(Fo^2^)+(0.0621P)^2^+0.0599P] where P=(Fo^2^+2Fc^2^)/3'
_refine_ls_weighting_scheme calc
_refine_ls_wR_factor_gt 0.1052
_refine_ls_wR_factor_ref 0.1209
_reflns_number_gt 1835
_reflns_number_total 2801
_reflns_threshold_expression I>2\s(I)
_cod_data_source_file bt5928.cif
_cod_data_source_block I
_cod_database_code 2235743
_cod_database_fobs_code 2235743

loop_
_symmetry_equiv_pos_as_xyz
'x, y, z'
'-x+1/2, -y, z+1/2'
'-x, y+1/2, -z+1/2'
'x+1/2, -y+1/2, -z'

loop_
_atom_site_type_symbol
_atom_site_label
_atom_site_fract_x
_atom_site_fract_y
_atom_site_fract_z
_atom_site_U_iso_or_equiv
_atom_site_adp_type
_atom_site_calc_flag
_atom_site_refinement_flags
_atom_site_occupancy
_atom_site_symmetry_multiplicity
H H1 0.161(4) 0.568(2) 0.1225(11) 0.049(7) Uiso d . 1 1
O O1 0.3703(3) 0.80940(17) -0.10981(8) 0.0655(6) Uani d . 1 1
O O2 0.6143(3) 0.2871(2) 0.15552(10) 0.0773(7) Uani d . 1 1
O O3 -0.2117(3) 0.5919(2) 0.37078(10) 0.0865(8) Uani d . 1 1
N N1 0.2620(3) 0.53392(18) 0.13369(9) 0.0446(5) Uani d . 1 1
C C2 0.3533(3) 0.4891(2) 0.08036(10) 0.0433(6) Uani d . 1 1
H H2 0.2910 0.4212 0.0669 0.052 Uiso calc R 1 1
C C3 0.5444(3) 0.4554(2) 0.09959(11) 0.0451(6) Uani d . 1 1
H H3 0.5993 0.5241 0.1155 0.054 Uiso calc R 1 1
C C4 0.5323(4) 0.3749(3) 0.15235(13) 0.0556(7) Uani d . 1 1
C C5 0.4118(4) 0.4096(3) 0.20247(12) 0.0676(9) Uani d . 1 1
H H5A 0.4656 0.4711 0.2247 0.081 Uiso calc R 1 1
H H5B 0.3966 0.3470 0.2302 0.081 Uiso calc R 1 1
C C6 0.2300(3) 0.4469(2) 0.17908(12) 0.0507(6) Uani d . 1 1
H H6 0.1737 0.3825 0.1592 0.061 Uiso calc R 1 1
C C7 0.3092(5) 0.7822(3) -0.16890(12) 0.0731(9) Uani d . 1 1
H H7A 0.3785 0.7215 -0.1850 0.110 Uiso calc R 1 1
H H7B 0.3206 0.8469 -0.1946 0.110 Uiso calc R 1 1
H H7C 0.1872 0.7599 -0.1670 0.110 Uiso calc R 1 1
C C8 -0.3714(6) 0.5342(4) 0.38404(18) 0.1054(14) Uani d . 1 1
H H8A -0.4477 0.5363 0.3493 0.158 Uiso calc R 1 1
H H8B -0.4292 0.5699 0.4176 0.158 Uiso calc R 1 1
H H8C -0.3453 0.4574 0.3941 0.158 Uiso calc R 1 1
C C9 0.3520(3) 0.5733(2) 0.02940(10) 0.0413(5) Uani d . 1 1
C C10 0.4059(3) 0.6843(2) 0.03831(12) 0.0508(6) Uani d . 1 1
H H10 0.4390 0.7076 0.0768 0.061 Uiso calc R 1 1
C C11 0.4112(4) 0.7599(2) -0.00879(13) 0.0555(7) Uani d . 1 1
H H11 0.4486 0.8333 -0.0019 0.067 Uiso calc R 1 1
C C12 0.3614(3) 0.7275(2) -0.06612(11) 0.0470(6) Uani d . 1 1
C C13 0.3080(4) 0.6181(2) -0.07623(11) 0.0518(7) Uani d . 1 1
H H13 0.2749 0.5950 -0.1148 0.062 Uiso calc R 1 1
C C14 0.3041(3) 0.5433(2) -0.02846(11) 0.0493(6) Uani d . 1 1
H H14 0.2676 0.4697 -0.0357 0.059 Uiso calc R 1 1
C C15 0.6625(3) 0.4165(2) 0.04695(12) 0.0470(6) Uani d . 1 1
H H15 0.6556 0.4757 0.0162 0.056 Uiso calc R 1 1
C C16 0.8571(3) 0.4099(3) 0.06599(13) 0.0578(7) Uani d . 1 1
H H16A 0.8910 0.4792 0.0851 0.087 Uiso calc R 1 1
H H16B 0.9296 0.3976 0.0309 0.087 Uiso calc R 1 1
H H16C 0.8728 0.3488 0.0939 0.087 Uiso calc R 1 1
C C17 0.6047(4) 0.3087(3) 0.01612(14) 0.0691(8) Uani d . 1 1
H H17A 0.4828 0.3150 0.0043 0.104 Uiso calc R 1 1
H H17B 0.6181 0.2467 0.0436 0.104 Uiso calc R 1 1
H H17C 0.6765 0.2961 -0.0191 0.104 Uiso calc R 1 1
C C18 0.1107(3) 0.4866(2) 0.22900(11) 0.0489(6) Uani d . 1 1
C C19 -0.0469(3) 0.4320(2) 0.24044(12) 0.0521(6) Uani d . 1 1
H H19 -0.0796 0.3720 0.2159 0.063 Uiso calc R 1 1
C C20 -0.1579(4) 0.4634(3) 0.28710(12) 0.0577(7) Uani d . 1 1
H H20 -0.2627 0.4243 0.2939 0.069 Uiso calc R 1 1
C C21 -0.1124(4) 0.5531(3) 0.32367(12) 0.0579(7) Uani d . 1 1
C C22 0.0451(4) 0.6089(3) 0.31305(13) 0.0625(8) Uani d . 1 1
H H22 0.0774 0.6689 0.3377 0.075 Uiso calc R 1 1
C C23 0.1547(4) 0.5767(2) 0.26643(13) 0.0577(7) Uani d . 1 1
H H23 0.2597 0.6156 0.2598 0.069 Uiso calc R 1 1

loop_
_atom_site_aniso_label
_atom_site_aniso_U_11
_atom_site_aniso_U_22
_atom_site_aniso_U_33
_atom_site_aniso_U_12
_atom_site_aniso_U_13
_atom_site_aniso_U_23
O1 0.0953(15) 0.0511(11) 0.0502(11) -0.0043(11) 0.0027(10) 0.0050(9)
O2 0.0696(13) 0.0697(14) 0.0927(15) 0.0253(12) 0.0052(11) 0.0272(12)
O3 0.0879(16) 0.1049(19) 0.0665(14) -0.0023(15) 0.0205(12) -0.0176(13)
N1 0.0394(10) 0.0469(13) 0.0475(12) 0.0030(10) -0.0020(9) 0.0051(10)
C2 0.0364(10) 0.0433(14) 0.0503(13) -0.0006(10) -0.0025(10) 0.0002(11)
C3 0.0401(11) 0.0420(14) 0.0532(14) 0.0022(10) -0.0056(11) 0.0021(13)
C4 0.0427(13) 0.0603(18) 0.0638(17) 0.0085(13) -0.0080(12) 0.0113(15)
C5 0.0638(17) 0.085(2) 0.0543(16) 0.0188(17) -0.0014(14) 0.0201(16)
C6 0.0504(13) 0.0529(16) 0.0487(14) 0.0018(12) 0.0016(11) 0.0082(13)
C7 0.108(2) 0.068(2) 0.0435(16) 0.0003(19) 0.0086(17) 0.0070(15)
C8 0.096(3) 0.137(4) 0.083(2) -0.012(3) 0.038(2) -0.014(2)
C9 0.0333(10) 0.0407(14) 0.0499(14) 0.0004(10) -0.0019(10) -0.0008(11)
C10 0.0588(15) 0.0479(16) 0.0457(14) -0.0043(13) -0.0080(12) -0.0018(13)
C11 0.0693(17) 0.0400(15) 0.0572(16) -0.0103(13) -0.0047(14) -0.0029(13)
C12 0.0519(13) 0.0414(16) 0.0478(14) 0.0024(12) 0.0057(11) 0.0012(12)
C13 0.0661(16) 0.0472(16) 0.0420(14) 0.0008(12) -0.0071(12) -0.0036(12)
C14 0.0567(14) 0.0383(14) 0.0529(15) -0.0021(11) -0.0056(12) -0.0028(12)
C15 0.0413(11) 0.0454(14) 0.0543(14) 0.0048(11) -0.0024(11) -0.0031(12)
C16 0.0431(13) 0.0596(18) 0.0706(18) 0.0027(12) -0.0004(13) -0.0089(15)
C17 0.0547(16) 0.0677(19) 0.085(2) 0.0008(15) -0.0062(15) -0.0205(17)
C18 0.0478(13) 0.0529(16) 0.0461(13) 0.0025(12) -0.0039(11) 0.0104(13)
C19 0.0509(13) 0.0556(16) 0.0498(14) -0.0027(13) -0.0045(12) 0.0008(13)
C20 0.0513(13) 0.073(2) 0.0485(14) -0.0068(14) 0.0014(12) 0.0042(14)
C21 0.0625(15) 0.0669(19) 0.0443(14) 0.0046(14) 0.0016(13) 0.0002(14)
C22 0.0728(18) 0.0581(19) 0.0566(17) -0.0064(15) -0.0047(15) -0.0039(15)
C23 0.0561(15) 0.0556(17) 0.0615(17) -0.0095(14) -0.0029(13) 0.0068(14)

loop_
_atom_type_symbol
_atom_type_description
_atom_type_scat_dispersion_real
_atom_type_scat_dispersion_imag
_atom_type_scat_source
C C 0.0033 0.0016 'International Tables Vol C Tables 4.2.6.8 and 6.1.1.4'
H H 0.0000 0.0000 'International Tables Vol C Tables 4.2.6.8 and 6.1.1.4'
N N 0.0061 0.0033 'International Tables Vol C Tables 4.2.6.8 and 6.1.1.4'
O O 0.0106 0.0060 'International Tables Vol C Tables 4.2.6.8 and 6.1.1.4'

loop_
_geom_angle_atom_site_label_1
_geom_angle_atom_site_label_2
_geom_angle_atom_site_label_3
_geom_angle
C12 O1 C7 118.0(2)
C21 O3 C8 117.5(3)
C6 N1 C2 111.9(2)
C6 N1 H1 111.7(16)
C2 N1 H1 109.9(16)
N1 C2 C9 110.95(19)
N1 C2 C3 108.06(19)
C9 C2 C3 112.40(18)
N1 C2 H2 108.4
C9 C2 H2 108.4
C3 C2 H2 108.4
C4 C3 C15 115.4(2)
C4 C3 C2 108.5(2)
C15 C3 C2 114.1(2)
C4 C3 H3 106.0
C15 C3 H3 106.0
C2 C3 H3 106.0
O2 C4 C5 120.4(3)
O2 C4 C3 123.9(3)
C5 C4 C3 115.8(2)
C4 C5 C6 112.1(2)
C4 C5 H5A 109.2
C6 C5 H5A 109.2
C4 C5 H5B 109.2
C6 C5 H5B 109.2
H5A C5 H5B 107.9
N1 C6 C18 112.5(2)
N1 C6 C5 106.8(2)
C18 C6 C5 112.4(2)
N1 C6 H6 108.4
C18 C6 H6 108.4
C5 C6 H6 108.4
O1 C7 H7A 109.5
O1 C7 H7B 109.5
H7A C7 H7B 109.5
O1 C7 H7C 109.5
H7A C7 H7C 109.5
H7B C7 H7C 109.5
O3 C8 H8A 109.5
O3 C8 H8B 109.5
H8A C8 H8B 109.5
O3 C8 H8C 109.5
H8A C8 H8C 109.5
H8B C8 H8C 109.5
C14 C9 C10 117.0(2)
C14 C9 C2 121.6(2)
C10 C9 C2 121.3(2)
C11 C10 C9 121.3(2)
C11 C10 H10 119.4
C9 C10 H10 119.4
C10 C11 C12 120.4(3)
C10 C11 H11 119.8
C12 C11 H11 119.8
O1 C12 C11 115.9(2)
O1 C12 C13 124.6(2)
C11 C12 C13 119.5(2)
C12 C13 C14 119.3(2)
C12 C13 H13 120.4
C14 C13 H13 120.4
C9 C14 C13 122.6(2)
C9 C14 H14 118.7
C13 C14 H14 118.7
C17 C15 C16 111.0(2)
C17 C15 C3 115.3(2)
C16 C15 C3 111.4(2)
C17 C15 H15 106.2
C16 C15 H15 106.2
C3 C15 H15 106.2
C15 C16 H16A 109.5
C15 C16 H16B 109.5
H16A C16 H16B 109.5
C15 C16 H16C 109.5
H16A C16 H16C 109.5
H16B C16 H16C 109.5
C15 C17 H17A 109.5
C15 C17 H17B 109.5
H17A C17 H17B 109.5
C15 C17 H17C 109.5
H17A C17 H17C 109.5
H17B C17 H17C 109.5
C19 C18 C23 117.3(2)
C19 C18 C6 120.4(2)
C23 C18 C6 122.4(2)
C18 C19 C20 122.3(3)
C18 C19 H19 118.9
C20 C19 H19 118.9
C19 C20 C21 119.6(3)
C19 C20 H20 120.2
C21 C20 H20 120.2
O3 C21 C22 116.2(3)
O3 C21 C20 124.8(3)
C22 C21 C20 119.0(3)
C23 C22 C21 120.8(3)
C23 C22 H22 119.6
C21 C22 H22 119.6
C22 C23 C18 121.0(3)
C22 C23 H23 119.5
C18 C23 H23 119.5

loop_
_geom_bond_atom_site_label_1
_geom_bond_atom_site_label_2
_geom_bond_distance
O1 C12 1.373(3)
O1 C7 1.423(3)
O2 C4 1.215(3)
O3 C21 1.364(3)
O3 C8 1.419(5)
N1 C6 1.461(3)
N1 C2 1.466(3)
N1 H1 0.90(3)
C2 C9 1.507(3)
C2 C3 1.557(3)
C2 H2 0.9800
C3 C4 1.512(4)
C3 C15 1.538(3)
C3 H3 0.9800
C4 C5 1.493(4)
C5 C6 1.533(4)
C5 H5A 0.9700
C5 H5B 0.9700
C6 C18 1.501(4)
C6 H6 0.9800
C7 H7A 0.9600
C7 H7B 0.9600
C7 H7C 0.9600
C8 H8A 0.9600
C8 H8B 0.9600
C8 H8C 0.9600
C9 C14 1.377(3)
C9 C10 1.393(4)
C10 C11 1.376(4)
C10 H10 0.9300
C11 C12 1.377(4)
C11 H11 0.9300
C12 C13 1.379(4)
C13 C14 1.381(4)
C13 H13 0.9300
C14 H14 0.9300
C15 C17 1.515(4)
C15 C16 1.531(3)
C15 H15 0.9800
C16 H16A 0.9600
C16 H16B 0.9600
C16 H16C 0.9600
C17 H17A 0.9600
C17 H17B 0.9600
C17 H17C 0.9600
C18 C19 1.380(4)
C18 C23 1.392(4)
C19 C20 1.381(4)
C19 H19 0.9300
C20 C21 1.382(4)
C20 H20 0.9300
C21 C22 1.382(4)
C22 C23 1.377(4)
C22 H22 0.9300
C23 H23 0.9300

loop_
_geom_hbond_atom_site_label_D
_geom_hbond_atom_site_label_H
_geom_hbond_atom_site_label_A
_geom_hbond_site_symmetry_A
_geom_hbond_distance_DH
_geom_hbond_distance_HA
_geom_hbond_distance_DA
_geom_hbond_angle_DHA
N1 H1 O1 4_465 0.90(2) 2.66(2) 3.538(2) 167.4(17)
C16 H16A O1 4_565 0.96 2.57 3.474(4) 156.0

loop_
_geom_torsion_atom_site_label_1
_geom_torsion_atom_site_label_2
_geom_torsion_atom_site_label_3
_geom_torsion_atom_site_label_4
_geom_torsion
C6 N1 C2 C9 168.49(19)
C6 N1 C2 C3 -67.9(2)
N1 C2 C3 C4 54.9(3)
C9 C2 C3 C4 177.7(2)
N1 C2 C3 C15 -174.9(2)
C9 C2 C3 C15 -52.1(3)
C15 C3 C4 O2 3.0(4)
C2 C3 C4 O2 132.5(3)
C15 C3 C4 C5 -177.4(2)
C2 C3 C4 C5 -47.9(3)
O2 C4 C5 C6 -131.9(3)
C3 C4 C5 C6 48.5(4)
C2 N1 C6 C18 -170.4(2)
C2 N1 C6 C5 65.9(3)
C4 C5 C6 N1 -53.8(3)
C4 C5 C6 C18 -177.6(3)
N1 C2 C9 C14 -131.8(2)
C3 C2 C9 C14 107.1(3)
N1 C2 C9 C10 50.7(3)
C3 C2 C9 C10 -70.4(3)
C14 C9 C10 C11 -0.2(4)
C2 C9 C10 C11 177.4(2)
C9 C10 C11 C12 0.6(4)
C7 O1 C12 C11 -175.9(3)
C7 O1 C12 C13 4.4(4)
C10 C11 C12 O1 179.6(2)
C10 C11 C12 C13 -0.7(4)
O1 C12 C13 C14 -179.8(2)
C11 C12 C13 C14 0.5(4)
C10 C9 C14 C13 -0.1(4)
C2 C9 C14 C13 -177.6(2)
C12 C13 C14 C9 -0.1(4)
C4 C3 C15 C17 61.6(3)
C2 C3 C15 C17 -65.1(3)
C4 C3 C15 C16 -66.0(3)
C2 C3 C15 C16 167.3(2)
N1 C6 C18 C19 120.8(3)
C5 C6 C18 C19 -118.7(3)
N1 C6 C18 C23 -61.0(3)
C5 C6 C18 C23 59.5(3)
C23 C18 C19 C20 -0.5(4)
C6 C18 C19 C20 177.9(2)
C18 C19 C20 C21 0.7(4)
C8 O3 C21 C22 -178.0(3)
C8 O3 C21 C20 1.6(5)
C19 C20 C21 O3 179.7(3)
C19 C20 C21 C22 -0.8(4)
O3 C21 C22 C23 -179.7(3)
C20 C21 C22 C23 0.7(4)
C21 C22 C23 C18 -0.5(4)
C19 C18 C23 C22 0.4(4)
C6 C18 C23 C22 -177.9(3)

loop_
_cod_related_entry_id
_cod_related_entry_database
_cod_related_entry_code
1 ChemSpider 30657940
